data_2229675
loop_
_publ_author_name
'Mustafa, Ghulam'
'Khan, Islam Ullah'
'Zia-ur-Rehman, Muhammad'
'Sharif, Shahzad'
'Arshad, Muhammad Nadeem'

_publ_section_title
;
 4-{[(4-Methylphenyl)sulfonyl]amino}benzoic acid
;
_journal_coeditor_code HB5824
_journal_issue 4
_journal_name_full 'Acta Crystallographica Section E'
_journal_page_first o1018
_journal_paper_doi 10.1107/S1600536811011524
_journal_volume 67
_journal_year 2011
_chemical_formula_iupac 'C14 H13 N1 O4 S1'
_chemical_formula_moiety 'C14 H13 N1 O4 S1'
_chemical_formula_sum 'C14 H13 N O4 S'
_chemical_formula_weight 291.31
_chemical_melting_point 503
_chemical_name_common
;
4-{[(4-Methylphenyl)sulfonyl]amino}benzoic acid
;
_chemical_name_systematic
;
4-{[(4-Methylphenyl)sulfonyl]amino}benzoic acid
;
_space_group_IT_number 2
_symmetry_cell_setting triclinic
_symmetry_space_group_name_Hall '-P 1'
_symmetry_space_group_name_H-M 'P -1'
_atom_sites_solution_hydrogens geom
_atom_sites_solution_primary direct
_atom_sites_solution_secondary difmap
_audit_creation_method SHELXL-97
_cell_angle_alpha 83.5740(10)
_cell_angle_beta 86.3570(10)
_cell_angle_gamma 72.8240(10)
_cell_formula_units_Z 2
_cell_length_a 5.1588(2)
_cell_length_b 6.9277(2)
_cell_length_c 20.0350(6)
_cell_measurement_reflns_used 5143
_cell_measurement_temperature 296(2)
_cell_measurement_theta_max 27.78
_cell_measurement_theta_min 3.07
_cell_volume 679.44(4)
_computing_cell_refinement 'SAINT (Bruker, 2007)'
_computing_data_collection 'APEX2 (Bruker, 2007)'
_computing_data_reduction 'SAINT (Bruker, 2007)'
_computing_molecular_graphics 'SHELXTL (Sheldrick, 2008)'
_computing_publication_material 'SHELXTL (Sheldrick, 2008)'
_computing_structure_refinement 'SHELXL97 (Sheldrick, 2008)'
_computing_structure_solution 'SHELXS97 (Sheldrick, 2008)'
_diffrn_ambient_temperature 296(2)
_diffrn_measured_fraction_theta_full 0.994
_diffrn_measured_fraction_theta_max 0.980
_diffrn_measurement_device_type 'Bruker APEXII CCD'
_diffrn_measurement_method '\f and \w scans'
_diffrn_radiation_monochromator graphite
_diffrn_radiation_source 'fine-focus sealed tube'
_diffrn_radiation_type MoK\a
_diffrn_radiation_wavelength 0.71073
_diffrn_reflns_av_R_equivalents 0.0288
_diffrn_reflns_av_sigmaI/netI 0.0276
_diffrn_reflns_limit_h_max 6
_diffrn_reflns_limit_h_min -6
_diffrn_reflns_limit_k_max 9
_diffrn_reflns_limit_k_min -9
_diffrn_reflns_limit_l_max 26
_diffrn_reflns_limit_l_min -26
_diffrn_reflns_number 12209
_diffrn_reflns_theta_full 25.00
_diffrn_reflns_theta_max 28.32
_diffrn_reflns_theta_min 1.02
_exptl_absorpt_coefficient_mu 0.250
_exptl_absorpt_correction_type none
_exptl_crystal_colour colourless
_exptl_crystal_density_diffrn 1.424
_exptl_crystal_density_method 'not measured'
_exptl_crystal_description needles
_exptl_crystal_F_000 304
_exptl_crystal_size_max 0.35
_exptl_crystal_size_mid 0.31
_exptl_crystal_size_min 0.22
_refine_diff_density_max 0.301
_refine_diff_density_min -0.218
_refine_ls_extinction_method none
_refine_ls_goodness_of_fit_ref 1.005
_refine_ls_hydrogen_treatment mixed
_refine_ls_matrix_type full
_refine_ls_number_parameters 186
_refine_ls_number_reflns 3310
_refine_ls_number_restraints 0
_refine_ls_restrained_S_all 1.005
_refine_ls_R_factor_all 0.0575
_refine_ls_R_factor_gt 0.0442
_refine_ls_shift/su_max 0.001
_refine_ls_shift/su_mean 0.000
_refine_ls_structure_factor_coef Fsqd
_refine_ls_weighting_details 'calc w=1/[\s^2^(Fo^2^)+(0.0982P)^2^+0.0842P] where P=(Fo^2^+2Fc^2^)/3'
_refine_ls_weighting_scheme calc
_refine_ls_wR_factor_gt 0.1313
_refine_ls_wR_factor_ref 0.1467
_reflns_number_gt 2660
_reflns_number_total 3313
_reflns_threshold_expression I>2\s(I)
_cod_data_source_file hb5824.cif
_cod_data_source_block I
_cod_original_formula_sum 'C14 H13 N1 O4 S1'
_cod_database_code 2229675
_cod_database_fobs_code 2229675

loop_
_symmetry_equiv_pos_as_xyz
'x, y, z'
'-x, -y, -z'

loop_
_atom_site_type_symbol
_atom_site_label
_atom_site_fract_x
_atom_site_fract_y
_atom_site_fract_z
_atom_site_U_iso_or_equiv
_atom_site_adp_type
_atom_site_calc_flag
_atom_site_refinement_flags
_atom_site_occupancy
_atom_site_disorder_assembly
_atom_site_disorder_group
C C1 1.0578(3) -0.2205(2) 0.33980(8) 0.0363(3) Uani d . 1 . .
C C2 0.8392(3) -0.0474(3) 0.33116(9) 0.0450(4) Uani d . 1 . .
H H2 0.7040 -0.0414 0.3017 0.054 Uiso calc R 1 . .
C C3 0.8230(3) 0.1167(3) 0.36655(9) 0.0447(4) Uani d . 1 . .
H H3 0.6746 0.2320 0.3617 0.054 Uiso calc R 1 . .
C C4 1.0281(3) 0.1089(2) 0.40922(8) 0.0357(3) Uani d . 1 . .
C C5 1.2453(3) -0.0655(3) 0.41777(8) 0.0406(4) Uani d . 1 . .
H H5 1.3824 -0.0711 0.4465 0.049 Uiso calc R 1 . .
C C6 1.2585(3) -0.2306(3) 0.38368(9) 0.0415(4) Uani d . 1 . .
H H6 1.4022 -0.3485 0.3902 0.050 Uiso calc R 1 . .
C C7 1.0157(3) 0.2840(2) 0.44689(8) 0.0381(4) Uani d . 1 . .
C C8 1.1343(4) -0.2279(3) 0.17695(9) 0.0435(4) Uani d . 1 . .
C C9 0.9505(5) -0.2551(3) 0.13444(11) 0.0634(6) Uani d . 1 . .
H H9 0.9213 -0.3814 0.1345 0.076 Uiso calc R 1 . .
C C10 0.8108(6) -0.0924(4) 0.09195(13) 0.0786(7) Uani d . 1 . .
H H10 0.6877 -0.1112 0.0631 0.094 Uiso calc R 1 . .
C C11 0.8470(5) 0.0958(4) 0.09073(12) 0.0670(6) Uani d . 1 . .
C C12 1.0313(6) 0.1180(4) 0.13297(14) 0.0757(7) Uani d . 1 . .
H H12 1.0603 0.2444 0.1326 0.091 Uiso calc R 1 . .
C C13 1.1759(5) -0.0405(3) 0.17613(12) 0.0652(6) Uani d . 1 . .
H H13 1.3002 -0.0211 0.2044 0.078 Uiso calc R 1 . .
C C14 0.6831(8) 0.2757(5) 0.04587(16) 0.1065(11) Uani d . 1 . .
H H14A 0.6420 0.2297 0.0055 0.160 Uiso calc R 1 . .
H H14B 0.7864 0.3703 0.0347 0.160 Uiso calc R 1 . .
H H14C 0.5172 0.3411 0.0691 0.160 Uiso calc R 1 . .
N N1 1.0818(3) -0.3933(2) 0.30382(7) 0.0424(3) Uani d . 1 . .
O O1 1.5356(2) -0.3963(2) 0.25576(7) 0.0559(4) Uani d . 1 . .
O O2 1.2874(3) -0.6138(2) 0.21531(8) 0.0617(4) Uani d . 1 . .
O O3 1.2221(3) 0.2721(2) 0.47994(7) 0.0549(4) Uani d . 1 . .
H H3O 1.1959 0.3755 0.4989 0.082 Uiso calc R 1 . .
O O4 0.8069(3) 0.43283(18) 0.44517(7) 0.0507(3) Uani d . 1 . .
S S1 1.28689(8) -0.42565(6) 0.23758(2) 0.04325(17) Uani d . 1 . .
H H1N 0.937(4) -0.412(3) 0.2967(10) 0.052 Uiso d . 1 . .

loop_
_atom_site_aniso_label
_atom_site_aniso_U_11
_atom_site_aniso_U_22
_atom_site_aniso_U_33
_atom_site_aniso_U_12
_atom_site_aniso_U_13
_atom_site_aniso_U_23
C1 0.0353(8) 0.0366(8) 0.0385(8) -0.0115(6) -0.0060(6) -0.0040(6)
C2 0.0334(8) 0.0505(10) 0.0511(10) -0.0074(7) -0.0150(7) -0.0102(8)
C3 0.0359(8) 0.0417(9) 0.0527(10) -0.0019(7) -0.0148(7) -0.0066(7)
C4 0.0349(8) 0.0357(8) 0.0363(8) -0.0092(6) -0.0071(6) -0.0023(6)
C5 0.0350(8) 0.0420(9) 0.0434(9) -0.0058(7) -0.0146(6) -0.0063(7)
C6 0.0374(8) 0.0368(8) 0.0459(9) -0.0015(7) -0.0125(7) -0.0052(7)
C7 0.0373(8) 0.0374(8) 0.0392(8) -0.0092(6) -0.0081(6) -0.0022(6)
C8 0.0424(9) 0.0475(10) 0.0422(9) -0.0129(7) -0.0053(7) -0.0104(7)
C9 0.0781(14) 0.0604(13) 0.0591(12) -0.0270(11) -0.0262(11) -0.0055(10)
C10 0.0892(17) 0.0836(17) 0.0660(14) -0.0247(14) -0.0404(13) 0.0000(12)
C11 0.0753(15) 0.0612(13) 0.0551(12) -0.0048(11) -0.0143(11) -0.0003(10)
C12 0.1027(19) 0.0499(13) 0.0779(16) -0.0253(12) -0.0269(14) 0.0012(11)
C13 0.0770(15) 0.0537(12) 0.0718(14) -0.0258(11) -0.0268(11) -0.0027(10)
C14 0.124(3) 0.089(2) 0.088(2) -0.0063(18) -0.037(2) 0.0206(16)
N1 0.0406(8) 0.0443(8) 0.0478(8) -0.0178(6) -0.0080(6) -0.0087(6)
O1 0.0349(7) 0.0683(9) 0.0644(8) -0.0120(6) -0.0093(6) -0.0104(7)
O2 0.0688(9) 0.0442(8) 0.0713(9) -0.0070(7) -0.0126(7) -0.0218(7)
O3 0.0473(7) 0.0476(8) 0.0707(9) -0.0054(6) -0.0238(6) -0.0202(6)
O4 0.0473(7) 0.0399(7) 0.0603(8) 0.0001(5) -0.0193(6) -0.0110(6)
S1 0.0381(3) 0.0422(3) 0.0497(3) -0.00771(18) -0.00885(18) -0.01246(18)

loop_
_atom_type_symbol
_atom_type_description
_atom_type_scat_dispersion_real
_atom_type_scat_dispersion_imag
_atom_type_scat_source
C C 0.0033 0.0016 'International Tables Vol C Tables 4.2.6.8 and 6.1.1.4'
H H 0.0000 0.0000 'International Tables Vol C Tables 4.2.6.8 and 6.1.1.4'
N N 0.0061 0.0033 'International Tables Vol C Tables 4.2.6.8 and 6.1.1.4'
O O 0.0106 0.0060 'International Tables Vol C Tables 4.2.6.8 and 6.1.1.4'
S S 0.1246 0.1234 'International Tables Vol C Tables 4.2.6.8 and 6.1.1.4'

loop_
_geom_angle_atom_site_label_1
_geom_angle_atom_site_label_2
_geom_angle_atom_site_label_3
_geom_angle_site_symmetry_1
_geom_angle_site_symmetry_3
_geom_angle
_geom_angle_publ_flag
C6 C1 C2 . . 120.40(15) ?
C6 C1 N1 . . 118.37(14) ?
C2 C1 N1 . . 121.23(14) ?
C3 C2 C1 . . 119.66(15) ?
C3 C2 H2 . . 120.2 ?
C1 C2 H2 . . 120.2 ?
C2 C3 C4 . . 120.00(15) ?
C2 C3 H3 . . 120.0 ?
C4 C3 H3 . . 120.0 ?
C5 C4 C3 . . 119.86(14) ?
C5 C4 C7 . . 119.40(14) ?
C3 C4 C7 . . 120.73(14) ?
C6 C5 C4 . . 120.15(14) ?
C6 C5 H5 . . 119.9 ?
C4 C5 H5 . . 119.9 ?
C5 C6 C1 . . 119.89(15) ?
C5 C6 H6 . . 120.1 ?
C1 C6 H6 . . 120.1 ?
O4 C7 O3 . . 123.49(15) ?
O4 C7 C4 . . 119.73(14) ?
O3 C7 C4 . . 116.78(14) ?
C13 C8 C9 . . 119.84(19) ?
C13 C8 S1 . . 120.34(14) ?
C9 C8 S1 . . 119.49(15) ?
C10 C9 C8 . . 119.0(2) ?
C10 C9 H9 . . 120.5 ?
C8 C9 H9 . . 120.5 ?
C11 C10 C9 . . 122.2(2) ?
C11 C10 H10 . . 118.9 ?
C9 C10 H10 . . 118.9 ?
C12 C11 C10 . . 117.6(2) ?
C12 C11 C14 . . 120.8(2) ?
C10 C11 C14 . . 121.7(2) ?
C11 C12 C13 . . 122.2(2) ?
C11 C12 H12 . . 118.9 ?
C13 C12 H12 . . 118.9 ?
C8 C13 C12 . . 119.23(19) ?
C8 C13 H13 . . 120.4 ?
C12 C13 H13 . . 120.4 ?
C11 C14 H14A . . 109.5 ?
C11 C14 H14B . . 109.5 ?
H14A C14 H14B . . 109.5 ?
C11 C14 H14C . . 109.5 ?
H14A C14 H14C . . 109.5 ?
H14B C14 H14C . . 109.5 ?
C1 N1 S1 . . 118.23(11) ?
C1 N1 H1N . . 114.4(15) ?
S1 N1 H1N . . 111.3(15) ?
C7 O3 H3O . . 109.5 ?
O2 S1 O1 . . 119.96(9) ?
O2 S1 N1 . . 106.32(8) ?
O1 S1 N1 . . 106.96(8) ?
O2 S1 C8 . . 108.93(8) ?
O1 S1 C8 . . 108.33(9) ?
N1 S1 C8 . . 105.41(8) ?

loop_
_geom_bond_atom_site_label_1
_geom_bond_atom_site_label_2
_geom_bond_site_symmetry_2
_geom_bond_distance
_geom_bond_publ_flag
C1 C6 . 1.382(2) ?
C1 C2 . 1.386(2) ?
C1 N1 . 1.436(2) ?
C2 C3 . 1.385(2) ?
C2 H2 . 0.9300 ?
C3 C4 . 1.387(2) ?
C3 H3 . 0.9300 ?
C4 C5 . 1.387(2) ?
C4 C7 . 1.482(2) ?
C5 C6 . 1.379(2) ?
C5 H5 . 0.9300 ?
C6 H6 . 0.9300 ?
C7 O4 . 1.251(2) ?
C7 O3 . 1.2670(19) ?
C8 C13 . 1.375(3) ?
C8 C9 . 1.380(2) ?
C8 S1 . 1.7564(19) ?
C9 C10 . 1.378(3) ?
C9 H9 . 0.9300 ?
C10 C11 . 1.368(3) ?
C10 H10 . 0.9300 ?
C11 C12 . 1.364(3) ?
C11 C14 . 1.517(3) ?
C12 C13 . 1.377(3) ?
C12 H12 . 0.9300 ?
C13 H13 . 0.9300 ?
C14 H14A . 0.9600 ?
C14 H14B . 0.9600 ?
C14 H14C . 0.9600 ?
N1 S1 . 1.6366(16) ?
N1 H1N . 0.82(2) ?
O1 S1 . 1.4321(13) ?
O2 S1 . 1.4232(13) ?
O3 H3O . 0.8200 ?

loop_
_geom_hbond_atom_site_label_D
_geom_hbond_atom_site_label_H
_geom_hbond_atom_site_label_A
_geom_hbond_site_symmetry_A
_geom_hbond_distance_DH
_geom_hbond_distance_HA
_geom_hbond_distance_DA
_geom_hbond_angle_DHA
N1 H1N O1 1_455 0.81(3) 2.25(3) 3.042(2) 164.2(2)
O3 H3O O4 2_766 0.82 1.83 2.633(2) 166
C5 H5 O3 2_856 0.93 2.55 3.397(2) 151
C6 H6 O4 1_645 0.93 2.43 3.294(3) 155

loop_
_geom_torsion_atom_site_label_1
_geom_torsion_atom_site_label_2
_geom_torsion_atom_site_label_3
_geom_torsion_atom_site_label_4
_geom_torsion_site_symmetry_1
_geom_torsion_site_symmetry_2
_geom_torsion_site_symmetry_3
_geom_torsion_site_symmetry_4
_geom_torsion
_geom_torsion_publ_flag
C6 C1 C2 C3 . . . . 0.3(3) ?
N1 C1 C2 C3 . . . . -179.80(15) ?
C1 C2 C3 C4 . . . . 1.5(3) ?
C2 C3 C4 C5 . . . . -1.8(3) ?
C2 C3 C4 C7 . . . . 179.29(16) ?
C3 C4 C5 C6 . . . . 0.4(3) ?
C7 C4 C5 C6 . . . . 179.27(15) ?
C4 C5 C6 C1 . . . . 1.4(3) ?
C2 C1 C6 C5 . . . . -1.7(3) ?
N1 C1 C6 C5 . . . . 178.34(15) ?
C5 C4 C7 O4 . . . . -172.22(16) ?
C3 C4 C7 O4 . . . . 6.7(3) ?
C5 C4 C7 O3 . . . . 7.4(2) ?
C3 C4 C7 O3 . . . . -173.74(16) ?
C13 C8 C9 C10 . . . . -0.2(3) ?
S1 C8 C9 C10 . . . . 173.2(2) ?
C8 C9 C10 C11 . . . . -0.4(4) ?
C9 C10 C11 C12 . . . . 0.8(4) ?
C9 C10 C11 C14 . . . . -177.3(3) ?
C10 C11 C12 C13 . . . . -0.7(4) ?
C14 C11 C12 C13 . . . . 177.5(3) ?
C9 C8 C13 C12 . . . . 0.4(3) ?
S1 C8 C13 C12 . . . . -173.0(2) ?
C11 C12 C13 C8 . . . . 0.1(4) ?
C6 C1 N1 S1 . . . . -79.40(18) ?
C2 C1 N1 S1 . . . . 100.69(17) ?
C1 N1 S1 O2 . . . . 175.57(12) ?
C1 N1 S1 O1 . . . . 46.27(15) ?
C1 N1 S1 C8 . . . . -68.88(13) ?
C13 C8 S1 O2 . . . . -161.30(17) ?
C9 C8 S1 O2 . . . . 25.26(19) ?
C13 C8 S1 O1 . . . . -29.26(19) ?
C9 C8 S1 O1 . . . . 157.30(17) ?
C13 C8 S1 N1 . . . . 84.95(18) ?
C9 C8 S1 N1 . . . . -88.49(18) ?

loop_
_cod_related_entry_id
_cod_related_entry_database
_cod_related_entry_code
1 ChemSpider 488020
